data_4109690
loop_
_publ_author_name
'Bradley O. Ashburn'
'Rich G. Carter'
'Lev N. Zakharov'

_publ_section_title
;
 Synthesis of Tetra-ortho-substituted, Phosphorus-Containing and
 Carbonyl-Containing Biaryls Utilizing a Diels-Alder Approach
;
_journal_name_full 'Journal of the American Chemical Society'
_journal_page_first 9109
_journal_page_last 9116
_journal_paper_doi 10.1021/ja071163r
_journal_volume 129
_journal_year 2007
_chemical_formula_sum 'C14 H10 Br N O2'
_chemical_formula_weight 304.14
_chemical_name_systematic
; 
 ? 
;
_space_group_IT_number 14
_symmetry_cell_setting monoclinic
_symmetry_space_group_name_Hall '-P 2yn'
_symmetry_space_group_name_H-M 'P 1 21/n 1'
_atom_sites_solution_hydrogens geom
_atom_sites_solution_primary direct
_atom_sites_solution_secondary difmap
_audit_creation_method SHELXL-97
_cell_angle_alpha 90.00
_cell_angle_beta 100.856(3)
_cell_angle_gamma 90.00
_cell_formula_units_Z 4
_cell_length_a 9.788(2)
_cell_length_b 9.0708(18)
_cell_length_c 14.037(3)
_cell_measurement_reflns_used 5869
_cell_measurement_temperature 173(2)
_cell_measurement_theta_max 27.76
_cell_measurement_theta_min 2.34
_cell_volume 1224.0(4)
_computing_cell_refinement 'Bruker SMART'
_computing_data_collection 'Bruker SMART'
_computing_data_reduction 'Bruker SAINT'
_computing_molecular_graphics 'Bruker SHELXTL'
_computing_publication_material 'Bruker SHELXTL'
_computing_structure_refinement 'SHELXL-97 (Sheldrick, 1997)'
_computing_structure_solution 'SHELXS-97 (Sheldrick, 1990)'
_diffrn_ambient_temperature 173(2)
_diffrn_measured_fraction_theta_full 0.994
_diffrn_measured_fraction_theta_max 0.994
_diffrn_measurement_device_type 'CCD area detector'
_diffrn_measurement_method 'phi and omega scans'
_diffrn_radiation_monochromator graphite
_diffrn_radiation_source 'fine-focus sealed tube'
_diffrn_radiation_type MoK\a
_diffrn_radiation_wavelength 0.71073
_diffrn_reflns_av_R_equivalents 0.0244
_diffrn_reflns_av_sigmaI/netI 0.0196
_diffrn_reflns_limit_h_max 12
_diffrn_reflns_limit_h_min -12
_diffrn_reflns_limit_k_max 11
_diffrn_reflns_limit_k_min -11
_diffrn_reflns_limit_l_max 18
_diffrn_reflns_limit_l_min -18
_diffrn_reflns_number 13448
_diffrn_reflns_theta_full 27.50
_diffrn_reflns_theta_max 27.50
_diffrn_reflns_theta_min 2.34
_exptl_absorpt_coefficient_mu 3.350
_exptl_absorpt_correction_T_max 0.9062
_exptl_absorpt_correction_T_min 0.4880
_exptl_absorpt_correction_type multi-scan
_exptl_absorpt_process_details SADABS
_exptl_crystal_colour colorless
_exptl_crystal_density_diffrn 1.651
_exptl_crystal_density_meas 0
_exptl_crystal_description plate
_exptl_crystal_F_000 608
_exptl_crystal_size_max 0.25
_exptl_crystal_size_mid 0.09
_exptl_crystal_size_min 0.03
_refine_diff_density_max 0.865
_refine_diff_density_min -0.384
_refine_diff_density_rms 0.092
_refine_ls_extinction_method none
_refine_ls_goodness_of_fit_ref 1.043
_refine_ls_hydrogen_treatment refall
_refine_ls_matrix_type full
_refine_ls_number_parameters 203
_refine_ls_number_reflns 2789
_refine_ls_number_restraints 0
_refine_ls_restrained_S_all 1.043
_refine_ls_R_factor_all 0.0427
_refine_ls_R_factor_gt 0.0386
_refine_ls_shift/su_max 0.001
_refine_ls_shift/su_mean 0.000
_refine_ls_structure_factor_coef Fsqd
_refine_ls_weighting_details 'calc w=1/[\s^2^(Fo^2^)+(0.0395P)^2^+4.3462P] where P=(Fo^2^+2Fc^2^)/3'
_refine_ls_weighting_scheme calc
_refine_ls_wR_factor_gt 0.1016
_refine_ls_wR_factor_ref 0.1039
_reflns_number_gt 2540
_reflns_number_total 2789
_reflns_threshold_expression >2sigma(I)
_cod_data_source_file ja071163rsi20070508_072719.cif
_cod_data_source_block 52
_cod_original_cell_volume 1223.9(4)
_cod_database_code 4109690

loop_
_symmetry_equiv_pos_as_xyz
'x, y, z'
'-x+1/2, y+1/2, -z+1/2'
'-x, -y, -z'
'x-1/2, -y-1/2, z-1/2'

loop_
_atom_site_label
_atom_site_type_symbol
_atom_site_fract_x
_atom_site_fract_y
_atom_site_fract_z
_atom_site_U_iso_or_equiv
_atom_site_adp_type
_atom_site_occupancy
_atom_site_symmetry_multiplicity
_atom_site_calc_flag
Br1 Br 0.41390(4) 0.02281(4) 0.63150(3) 0.03022(13) Uani 1 1 d
O1 O 0.4595(3) 0.1725(3) 0.81793(19) 0.0285(5) Uani 1 1 d
O2 O 0.3553(3) -0.3822(3) 1.01487(17) 0.0273(5) Uani 1 1 d
N1 N 0.5251(3) -0.3354(3) 0.9301(2) 0.0259(6) Uani 1 1 d
C1 C 0.5337(4) -0.1005(4) 0.7193(2) 0.0246(7) Uani 1 1 d
C2 C 0.6369(4) -0.1696(4) 0.6812(3) 0.0314(8) Uani 1 1 d
C3 C 0.7148(4) -0.2828(4) 0.7327(3) 0.0370(9) Uani 1 1 d
C4 C 0.6806(4) -0.3341(4) 0.8176(3) 0.0331(8) Uani 1 1 d
C5 C 0.5722(3) -0.2671(4) 0.8533(2) 0.0242(7) Uani 1 1 d
C6 C 0.5065(3) -0.1379(3) 0.8121(2) 0.0209(6) Uani 1 1 d
C7 C 0.4084(3) -0.0674(4) 0.8648(2) 0.0215(6) Uani 1 1 d
C8 C 0.3738(3) 0.0849(4) 0.8586(2) 0.0245(7) Uani 1 1 d
C9 C 0.2653(4) 0.1376(4) 0.8987(3) 0.0311(8) Uani 1 1 d
C10 C 0.1965(4) 0.0441(5) 0.9547(3) 0.0378(9) Uani 1 1 d
C11 C 0.2420(4) -0.0978(4) 0.9735(3) 0.0304(7) Uani 1 1 d
C12 C 0.3489(3) -0.1521(4) 0.9303(2) 0.0229(6) Uani 1 1 d
C13 C 0.4060(3) -0.2988(4) 0.9606(2) 0.0239(6) Uani 1 1 d
C14 C 0.4167(4) 0.3207(4) 0.7936(3) 0.0330(8) Uani 1 1 d
H1 H 0.558(5) -0.405(5) 0.950(3) 0.035(12) Uiso 1 1 d
H2 H 0.648(4) -0.140(4) 0.621(3) 0.018(9) Uiso 1 1 d
H3 H 0.785(4) -0.334(5) 0.708(3) 0.031(11) Uiso 1 1 d
H4 H 0.719(5) -0.409(6) 0.846(3) 0.046(13) Uiso 1 1 d
H9 H 0.237(5) 0.237(5) 0.893(3) 0.040(12) Uiso 1 1 d
H10 H 0.128(4) 0.082(5) 0.984(3) 0.030(10) Uiso 1 1 d
H11 H 0.204(5) -0.156(5) 1.017(3) 0.035(11) Uiso 1 1 d
H14A H 0.496(5) 0.368(5) 0.768(3) 0.043(13) Uiso 1 1 d
H14B H 0.412(4) 0.377(5) 0.854(3) 0.028(10) Uiso 1 1 d
H14C H 0.331(4) 0.325(4) 0.750(3) 0.024(9) Uiso 1 1 d

loop_
_atom_site_aniso_label
_atom_site_aniso_U_11
_atom_site_aniso_U_22
_atom_site_aniso_U_33
_atom_site_aniso_U_23
_atom_site_aniso_U_13
_atom_site_aniso_U_12
Br1 0.0362(2) 0.02687(19) 0.02784(19) 0.00558(13) 0.00671(14) 0.00032(14)
O1 0.0287(12) 0.0180(11) 0.0387(14) 0.0016(10) 0.0059(10) 0.0001(9)
O2 0.0326(13) 0.0230(12) 0.0263(12) 0.0048(9) 0.0051(10) 0.0009(10)
N1 0.0275(15) 0.0187(14) 0.0304(15) 0.0043(12) 0.0024(12) 0.0038(12)
C1 0.0281(16) 0.0155(15) 0.0302(17) 0.0019(12) 0.0058(13) -0.0022(12)
C2 0.0348(19) 0.0264(18) 0.037(2) 0.0006(15) 0.0168(16) -0.0029(15)
C3 0.0334(19) 0.0305(19) 0.052(2) 0.0002(17) 0.0218(18) 0.0060(16)
C4 0.0307(18) 0.0243(18) 0.045(2) 0.0028(16) 0.0101(16) 0.0076(15)
C5 0.0255(16) 0.0189(15) 0.0275(16) 0.0008(12) 0.0035(13) -0.0004(12)
C6 0.0202(14) 0.0162(14) 0.0261(15) -0.0010(12) 0.0036(12) -0.0021(11)
C7 0.0207(14) 0.0207(15) 0.0211(15) -0.0014(12) -0.0013(12) 0.0000(12)
C8 0.0237(15) 0.0203(16) 0.0273(16) -0.0008(13) -0.0007(12) -0.0001(12)
C9 0.0355(19) 0.0207(17) 0.0360(19) -0.0011(14) 0.0040(15) 0.0073(14)
C10 0.0336(19) 0.045(2) 0.038(2) 0.0027(17) 0.0151(16) 0.0122(17)
C11 0.0323(18) 0.0295(19) 0.0311(18) 0.0006(15) 0.0107(14) 0.0018(15)
C12 0.0250(15) 0.0205(15) 0.0219(15) -0.0014(12) 0.0010(12) 0.0003(12)
C13 0.0274(16) 0.0220(15) 0.0203(15) -0.0028(12) -0.0006(12) -0.0003(13)
C14 0.037(2) 0.0207(17) 0.037(2) 0.0054(15) -0.0029(17) 0.0038(15)

loop_
_atom_type_symbol
_atom_type_description
_atom_type_scat_dispersion_real
_atom_type_scat_dispersion_imag
_atom_type_scat_source
C C 0.0033 0.0016 'International Tables Vol C Tables 4.2.6.8 and 6.1.1.4'
H H 0.0000 0.0000 'International Tables Vol C Tables 4.2.6.8 and 6.1.1.4'
N N 0.0061 0.0033 'International Tables Vol C Tables 4.2.6.8 and 6.1.1.4'
O O 0.0106 0.0060 'International Tables Vol C Tables 4.2.6.8 and 6.1.1.4'
Br Br -0.2901 2.4595 'International Tables Vol C Tables 4.2.6.8 and 6.1.1.4'

loop_
_geom_angle_atom_site_label_1
_geom_angle_atom_site_label_2
_geom_angle_atom_site_label_3
_geom_angle
C8 O1 C14 118.3(3)
C13 N1 C5 124.3(3)
C13 N1 H1 115(4)
C5 N1 H1 119(4)
C2 C1 C6 121.7(3)
C2 C1 Br1 115.1(3)
C6 C1 Br1 122.5(2)
C1 C2 C3 120.1(3)
C1 C2 H2 117(2)
C3 C2 H2 123(2)
C4 C3 C2 119.9(3)
C4 C3 H3 117(3)
C2 C3 H3 122(3)
C3 C4 C5 119.2(3)
C3 C4 H4 122(3)
C5 C4 H4 119(3)
N1 C5 C4 117.9(3)
N1 C5 C6 119.8(3)
C4 C5 C6 122.3(3)
C5 C6 C1 115.2(3)
C5 C6 C7 116.6(3)
C1 C6 C7 127.9(3)
C12 C7 C8 116.6(3)
C12 C7 C6 119.0(3)
C8 C7 C6 124.3(3)
O1 C8 C9 123.6(3)
O1 C8 C7 115.8(3)
C9 C8 C7 120.3(3)
C8 C9 C10 120.3(3)
C8 C9 H9 122(3)
C10 C9 H9 117(3)
C11 C10 C9 120.0(3)
C11 C10 H10 120(3)
C9 C10 H10 120(3)
C10 C11 C12 119.3(3)
C10 C11 H11 120(3)
C12 C11 H11 121(3)
C11 C12 C7 122.0(3)
C11 C12 C13 117.9(3)
C7 C12 C13 120.0(3)
O2 C13 N1 120.7(3)
O2 C13 C12 123.6(3)
N1 C13 C12 115.5(3)
O1 C14 H14A 106(3)
O1 C14 H14B 110(2)
H14A C14 H14B 104(3)
O1 C14 H14C 112(2)
H14A C14 H14C 114(4)
H14B C14 H14C 111(3)

loop_
_geom_bond_atom_site_label_1
_geom_bond_atom_site_label_2
_geom_bond_distance
Br1 C1 1.898(3)
O1 C8 1.357(4)
O1 C14 1.431(4)
O2 C13 1.241(4)
N1 C13 1.357(4)
N1 C5 1.394(4)
N1 H1 0.74(5)
C1 C2 1.380(5)
C1 C6 1.418(5)
C2 C3 1.396(6)
C2 H2 0.91(4)
C3 C4 1.379(6)
C3 H3 0.94(4)
C4 C5 1.395(5)
C4 H4 0.84(5)
C5 C6 1.407(4)
C6 C7 1.465(4)
C7 C12 1.405(5)
C7 C8 1.422(5)
C8 C9 1.377(5)
C9 C10 1.411(6)
C9 H9 0.94(5)
C10 C11 1.372(6)
C10 H10 0.91(4)
C11 C12 1.395(5)
C11 H11 0.93(4)
C12 C13 1.475(4)
C14 H14A 1.01(5)
C14 H14B 0.99(4)
C14 H14C 0.94(4)

loop_
_geom_hbond_atom_site_label_D
_geom_hbond_atom_site_label_H
_geom_hbond_atom_site_label_A
_geom_hbond_distance_DH
_geom_hbond_distance_HA
_geom_hbond_distance_DA
_geom_hbond_angle_DHA
_geom_hbond_site_symmetry_A
N1 H1 O2 0.74(5) 2.13(5) 2.861(4) 171(5) 3_647
